data_7015752
loop_
_publ_author_name
'Chen, Gong-Jun'
'Gao, Chun-Yan'
'Tian, Jin-Lei'
'Tang, Jinkui'
'Gu, Wen'
'Liu, Xin'
'Yan, Shi-Ping'
'Liao, Dai-Zheng'
'Cheng, Peng'

_publ_section_title
;
 Coordination-perturbed single-molecule magnet behaviour of mononuclear
 dysprosium complexes.
;
_journal_issue 20
_journal_name_full 'Dalton transactions (Cambridge, England : 2003)'
_journal_page_first 5579
_journal_page_last 5583
_journal_paper_doi 10.1039/c1dt10050e
_journal_volume 40
_journal_year 2011
_chemical_formula_sum 'C27 H29 Dy N2 O6'
_chemical_formula_weight 640.02
_space_group_IT_number 14
_symmetry_cell_setting monoclinic
_symmetry_space_group_name_Hall '-P 2ybc'
_symmetry_space_group_name_H-M 'P 1 21/c 1'
_atom_sites_solution_hydrogens geom
_atom_sites_solution_primary direct
_atom_sites_solution_secondary difmap
_audit_creation_method SHELXL-97
_cell_angle_alpha 90.00
_cell_angle_beta 116.52(2)
_cell_angle_gamma 90.00
_cell_formula_units_Z 4
_cell_length_a 9.5010(19)
_cell_length_b 21.015(4)
_cell_length_c 16.246(5)
_cell_measurement_temperature 293(2)
_cell_volume 2902.4(13)
_computing_cell_refinement 'Bruker XSCANS'
_computing_data_collection 'Bruker XSCANS'
_computing_data_reduction 'Bruker SHELXTL'
_computing_molecular_graphics 'Bruker SHELXTL'
_computing_publication_material 'Bruker SHELXTL'
_computing_structure_refinement 'SHELXL-97 (Sheldrick, 1997)'
_computing_structure_solution 'SHELXS-97 (Sheldrick, 1990)'
_diffrn_ambient_temperature 293(2)
_diffrn_measured_fraction_theta_full 0.994
_diffrn_measured_fraction_theta_max 0.994
_diffrn_measurement_device_type 'Bruker P4'
_diffrn_measurement_method '\w scans'
_diffrn_radiation_monochromator graphite
_diffrn_radiation_source 'fine-focus sealed tube'
_diffrn_radiation_type MoK\a
_diffrn_radiation_wavelength 0.71073
_diffrn_reflns_av_R_equivalents 0.0504
_diffrn_reflns_av_sigmaI/netI 0.0534
_diffrn_reflns_limit_h_max 11
_diffrn_reflns_limit_h_min -12
_diffrn_reflns_limit_k_max 27
_diffrn_reflns_limit_k_min -27
_diffrn_reflns_limit_l_max 20
_diffrn_reflns_limit_l_min -21
_diffrn_reflns_number 20794
_diffrn_reflns_theta_full 27.48
_diffrn_reflns_theta_max 27.48
_diffrn_reflns_theta_min 3.08
_exptl_absorpt_coefficient_mu 2.613
_exptl_absorpt_correction_T_max 0.609
_exptl_absorpt_correction_T_min 0.461
_exptl_absorpt_correction_type multi-scan
_exptl_absorpt_process_details crystalclear
_exptl_crystal_colour colorless
_exptl_crystal_density_diffrn 1.465
_exptl_crystal_density_method 'not measured'
_exptl_crystal_description prism
_exptl_crystal_F_000 1276
_exptl_crystal_size_max 0.31
_exptl_crystal_size_mid 0.25
_exptl_crystal_size_min 0.19
_refine_diff_density_max 0.710
_refine_diff_density_min -0.788
_refine_diff_density_rms 0.100
_refine_ls_extinction_method none
_refine_ls_goodness_of_fit_ref 1.041
_refine_ls_hydrogen_treatment constr
_refine_ls_matrix_type full
_refine_ls_number_parameters 331
_refine_ls_number_reflns 6609
_refine_ls_number_restraints 0
_refine_ls_restrained_S_all 1.041
_refine_ls_R_factor_all 0.0656
_refine_ls_R_factor_gt 0.0396
_refine_ls_shift/su_max 0.006
_refine_ls_shift/su_mean 0.000
_refine_ls_structure_factor_coef Fsqd
_refine_ls_weighting_details 'calc w=1/[\s^2^(Fo^2^)+(0.0344P)^2^+0.0000P] where P=(Fo^2^+2Fc^2^)/3'
_refine_ls_weighting_scheme calc
_refine_ls_wR_factor_gt 0.0763
_refine_ls_wR_factor_ref 0.0820
_reflns_number_gt 4853
_reflns_number_total 6647
_reflns_threshold_expression >2sigma(I)
_cod_data_source_file c1dt10050e.txt
_cod_data_source_block a
_cod_original_cell_volume 2902.4(12)
_cod_original_sg_symbol_H-M P21/c
_cod_original_formula_sum 'C27 H29 Dy N2 O6 '
_cod_database_code 7015752

loop_
_symmetry_equiv_pos_as_xyz
'x, y, z'
'-x, y+1/2, -z+1/2'
'-x, -y, -z'
'x, -y-1/2, z-1/2'

loop_
_atom_site_label
_atom_site_type_symbol
_atom_site_fract_x
_atom_site_fract_y
_atom_site_fract_z
_atom_site_U_iso_or_equiv
_atom_site_adp_type
_atom_site_occupancy
_atom_site_symmetry_multiplicity
_atom_site_calc_flag
_atom_site_refinement_flags
_atom_site_disorder_assembly
_atom_site_disorder_group
Dy1 Dy 0.76142(2) 0.846645(8) 0.340635(12) 0.03888(8) Uani 1 1 d . . .
O1 O 0.8264(4) 0.95364(13) 0.3477(2) 0.0562(8) Uani 1 1 d . . .
O2 O 0.7142(3) 0.89093(13) 0.45597(19) 0.0517(7) Uani 1 1 d . . .
O3 O 0.7568(4) 0.86539(14) 0.1988(2) 0.0615(9) Uani 1 1 d . . .
O4 O 0.5135(4) 0.88845(14) 0.2459(2) 0.0619(8) Uani 1 1 d . . .
O5 O 0.8349(4) 0.75033(13) 0.2999(2) 0.0583(8) Uani 1 1 d . . .
O6 O 0.5931(3) 0.76897(13) 0.3477(2) 0.0563(8) Uani 1 1 d . . .
N1 N 1.0572(4) 0.85097(14) 0.3895(2) 0.0428(8) Uani 1 1 d . . .
N2 N 0.9421(4) 0.79234(14) 0.4952(2) 0.0419(8) Uani 1 1 d . . .
C1 C 1.1149(6) 0.8809(2) 0.3400(3) 0.0559(12) Uani 1 1 d . . .
H1 H 1.0474 0.9061 0.2914 0.067 Uiso 1 1 calc R . .
C2 C 1.2724(6) 0.8767(3) 0.3568(4) 0.0652(15) Uani 1 1 d . . .
H2 H 1.3079 0.8984 0.3197 0.078 Uiso 1 1 calc R . .
C3 C 1.3711(6) 0.8408(2) 0.4269(4) 0.0712(16) Uani 1 1 d . . .
H3 H 1.4757 0.8370 0.4381 0.085 Uiso 1 1 calc R . .
C4 C 1.3181(5) 0.8094(2) 0.4832(3) 0.0591(12) Uani 1 1 d . . .
C5 C 1.4171(6) 0.7722(3) 0.5618(4) 0.0880(18) Uani 1 1 d . . .
H5 H 1.5226 0.7671 0.5756 0.106 Uiso 1 1 calc R . .
C6 C 1.3623(7) 0.7446(3) 0.6157(4) 0.0879(18) Uani 1 1 d . . .
H6 H 1.4305 0.7215 0.6669 0.106 Uiso 1 1 calc R . .
C7 C 1.1994(7) 0.7499(2) 0.5958(3) 0.0650(13) Uani 1 1 d . . .
C8 C 1.1363(8) 0.7244(3) 0.6518(4) 0.0825(17) Uani 1 1 d . . .
H8 H 1.2005 0.7012 0.7038 0.099 Uiso 1 1 calc R . .
C9 C 0.9848(8) 0.7332(2) 0.6312(4) 0.0792(17) Uani 1 1 d . . .
H9 H 0.9437 0.7172 0.6693 0.095 Uiso 1 1 calc R . .
C10 C 0.8891(6) 0.7670(2) 0.5513(3) 0.0567(12) Uani 1 1 d . . .
H10 H 0.7833 0.7720 0.5367 0.068 Uiso 1 1 calc R . .
C11 C 1.0961(5) 0.78480(18) 0.5182(3) 0.0438(10) Uani 1 1 d . . .
C12 C 1.1579(5) 0.81549(19) 0.4616(3) 0.0430(10) Uani 1 1 d . . .
C13 C 0.8418(8) 1.0652(2) 0.3554(4) 0.0901(19) Uani 1 1 d . . .
H13A H 0.9440 1.0792 0.3995 0.135 Uiso 1 1 calc R . .
H13B H 0.7644 1.0960 0.3513 0.135 Uiso 1 1 calc R . .
H13C H 0.8407 1.0605 0.2963 0.135 Uiso 1 1 calc R . .
C14 C 0.8046(6) 1.0021(2) 0.3854(3) 0.0580(12) Uani 1 1 d . . .
C15 C 0.7535(6) 1.0008(2) 0.4530(4) 0.0692(14) Uani 1 1 d . . .
H15 H 0.7430 1.0396 0.4773 0.083 Uiso 1 1 calc R . .
C16 C 0.7172(5) 0.9467(2) 0.4869(3) 0.0571(12) Uani 1 1 d . . .
C17 C 0.6810(6) 0.9499(3) 0.5690(3) 0.0811(16) Uani 1 1 d . . .
H17A H 0.5889 0.9251 0.5566 0.122 Uiso 1 1 calc R . .
H17B H 0.6626 0.9934 0.5798 0.122 Uiso 1 1 calc R . .
H17C H 0.7686 0.9334 0.6225 0.122 Uiso 1 1 calc R . .
C18 C 0.7600(9) 0.9233(3) 0.0748(4) 0.117(3) Uani 1 1 d . . .
H18A H 0.8258 0.9600 0.0992 0.175 Uiso 1 1 calc R . .
H18B H 0.6798 0.9325 0.0141 0.175 Uiso 1 1 calc R . .
H18C H 0.8226 0.8882 0.0723 0.175 Uiso 1 1 calc R . .
C19 C 0.6836(7) 0.9061(3) 0.1366(3) 0.0717(15) Uani 1 1 d . . .
C20 C 0.5444(7) 0.9349(3) 0.1233(4) 0.0919(19) Uani 1 1 d . . .
H20 H 0.4995 0.9636 0.0750 0.110 Uiso 1 1 calc R . .
C21 C 0.4669(7) 0.9241(3) 0.1765(4) 0.0836(17) Uani 1 1 d . . .
C22 C 0.3082(8) 0.9581(4) 0.1517(5) 0.154(4) Uani 1 1 d . . .
H22A H 0.2245 0.9275 0.1294 0.231 Uiso 1 1 calc R . .
H22B H 0.2898 0.9894 0.1049 0.231 Uiso 1 1 calc R . .
H22C H 0.3119 0.9786 0.2055 0.231 Uiso 1 1 calc R . .
C23 C 0.9305(10) 0.6463(2) 0.3061(6) 0.121(3) Uani 1 1 d . . .
H23A H 0.9058 0.6406 0.2424 0.181 Uiso 1 1 calc R . .
H23B H 0.9233 0.6061 0.3321 0.181 Uiso 1 1 calc R . .
H23C H 1.0354 0.6627 0.3387 0.181 Uiso 1 1 calc R . .
C24 C 0.8166(7) 0.6923(2) 0.3138(3) 0.0670(14) Uani 1 1 d . . .
C25 C 0.6972(8) 0.6709(2) 0.3350(4) 0.0763(16) Uani 1 1 d . . .
H25 H 0.6896 0.6272 0.3413 0.092 Uiso 1 1 calc R . .
C26 C 0.5909(6) 0.7085(2) 0.3472(3) 0.0653(13) Uani 1 1 d . . .
C27 C 0.4592(7) 0.6778(3) 0.3606(5) 0.102(2) Uani 1 1 d . . .
H27A H 0.4796 0.6818 0.4238 0.152 Uiso 1 1 calc R . .
H27B H 0.4525 0.6336 0.3445 0.152 Uiso 1 1 calc R . .
H27C H 0.3617 0.6985 0.3221 0.152 Uiso 1 1 calc R . .

loop_
_atom_site_aniso_label
_atom_site_aniso_U_11
_atom_site_aniso_U_22
_atom_site_aniso_U_33
_atom_site_aniso_U_23
_atom_site_aniso_U_13
_atom_site_aniso_U_12
Dy1 0.04027(13) 0.03837(11) 0.03699(12) -0.00163(9) 0.01635(10) -0.00025(9)
O1 0.064(2) 0.0441(17) 0.068(2) -0.0051(15) 0.0362(18) -0.0033(15)
O2 0.053(2) 0.0523(17) 0.0553(19) -0.0083(14) 0.0289(17) 0.0009(15)
O3 0.083(3) 0.0641(19) 0.0400(17) 0.0122(15) 0.0301(19) 0.0204(18)
O4 0.051(2) 0.066(2) 0.061(2) 0.0209(17) 0.0186(18) 0.0111(17)
O5 0.072(2) 0.0472(18) 0.061(2) -0.0084(15) 0.0349(19) 0.0032(16)
O6 0.053(2) 0.0485(18) 0.063(2) -0.0062(15) 0.0217(17) -0.0114(15)
N1 0.047(2) 0.0445(19) 0.0407(19) -0.0012(16) 0.0226(19) -0.0045(17)
N2 0.045(2) 0.0436(19) 0.0362(19) 0.0035(15) 0.0172(18) -0.0003(16)
C1 0.066(3) 0.062(3) 0.050(3) -0.005(2) 0.036(3) -0.016(3)
C2 0.070(4) 0.076(3) 0.071(4) -0.022(3) 0.050(3) -0.029(3)
C3 0.053(3) 0.087(4) 0.090(4) -0.027(3) 0.046(4) -0.020(3)
C4 0.041(3) 0.068(3) 0.061(3) -0.016(3) 0.017(3) -0.004(2)
C5 0.037(3) 0.107(5) 0.096(5) -0.005(4) 0.009(3) 0.016(3)
C6 0.055(4) 0.097(4) 0.069(4) 0.015(3) -0.011(3) 0.022(3)
C7 0.070(4) 0.060(3) 0.047(3) 0.007(2) 0.010(3) 0.007(3)
C8 0.098(5) 0.076(4) 0.053(3) 0.021(3) 0.016(4) -0.005(4)
C9 0.120(5) 0.074(4) 0.053(3) 0.009(3) 0.047(4) -0.019(4)
C10 0.067(3) 0.061(3) 0.048(3) 0.005(2) 0.032(3) -0.005(2)
C11 0.047(3) 0.043(2) 0.036(2) -0.0040(18) 0.014(2) -0.001(2)
C12 0.041(3) 0.043(2) 0.045(3) -0.0102(19) 0.019(2) -0.0036(19)
C13 0.110(5) 0.047(3) 0.114(5) -0.001(3) 0.051(4) -0.009(3)
C14 0.057(3) 0.038(2) 0.067(3) -0.005(2) 0.017(3) 0.000(2)
C15 0.082(4) 0.048(3) 0.082(4) -0.016(3) 0.040(3) 0.004(3)
C16 0.049(3) 0.068(3) 0.050(3) -0.014(2) 0.018(2) 0.008(2)
C17 0.088(4) 0.094(4) 0.069(4) -0.021(3) 0.043(3) 0.003(3)
C18 0.162(7) 0.137(6) 0.085(5) 0.052(4) 0.086(5) 0.054(5)
C19 0.091(4) 0.079(4) 0.048(3) 0.014(3) 0.033(3) 0.016(3)
C20 0.097(5) 0.105(5) 0.074(4) 0.050(3) 0.038(4) 0.045(4)
C21 0.072(4) 0.086(4) 0.087(4) 0.035(3) 0.030(4) 0.022(3)
C22 0.112(6) 0.191(8) 0.176(8) 0.129(7) 0.080(6) 0.090(6)
C23 0.171(8) 0.069(4) 0.152(7) -0.002(4) 0.099(7) 0.029(4)
C24 0.088(4) 0.050(3) 0.060(3) -0.006(2) 0.031(3) 0.007(3)
C25 0.104(5) 0.039(3) 0.091(4) -0.002(2) 0.048(4) -0.002(3)
C26 0.072(4) 0.057(3) 0.055(3) -0.006(2) 0.018(3) -0.022(3)
C27 0.091(5) 0.079(4) 0.134(6) 0.006(4) 0.049(5) -0.035(4)

loop_
_atom_type_symbol
_atom_type_description
_atom_type_scat_dispersion_real
_atom_type_scat_dispersion_imag
_atom_type_scat_source
C C 0.0033 0.0016 'International Tables Vol C Tables 4.2.6.8 and 6.1.1.4'
H H 0.0000 0.0000 'International Tables Vol C Tables 4.2.6.8 and 6.1.1.4'
Dy Dy -0.1892 4.4098 'International Tables Vol C Tables 4.2.6.8 and 6.1.1.4'
N N 0.0061 0.0033 'International Tables Vol C Tables 4.2.6.8 and 6.1.1.4'
O O 0.0106 0.0060 'International Tables Vol C Tables 4.2.6.8 and 6.1.1.4'

loop_
_geom_angle_atom_site_label_1
_geom_angle_atom_site_label_2
_geom_angle_atom_site_label_3
_geom_angle
_geom_angle_site_symmetry_1
_geom_angle_site_symmetry_3
_geom_angle_publ_flag
O2 Dy1 O3 144.47(10) . . ?
O2 Dy1 O1 73.33(9) . . ?
O3 Dy1 O1 76.77(10) . . ?
O2 Dy1 O6 81.69(10) . . ?
O3 Dy1 O6 117.43(11) . . ?
O1 Dy1 O6 148.42(10) . . ?
O2 Dy1 O5 140.52(10) . . ?
O3 Dy1 O5 74.96(10) . . ?
O1 Dy1 O5 138.44(10) . . ?
O6 Dy1 O5 72.80(10) . . ?
O2 Dy1 O4 83.03(11) . . ?
O3 Dy1 O4 73.46(11) . . ?
O1 Dy1 O4 80.56(11) . . ?
O6 Dy1 O4 77.46(10) . . ?
O5 Dy1 O4 118.78(11) . . ?
O2 Dy1 N1 108.59(10) . . ?
O3 Dy1 N1 80.38(11) . . ?
O1 Dy1 N1 73.68(10) . . ?
O6 Dy1 N1 134.00(10) . . ?
O5 Dy1 N1 72.06(10) . . ?
O4 Dy1 N1 146.76(10) . . ?
O2 Dy1 N2 71.08(10) . . ?
O3 Dy1 N2 138.47(11) . . ?
O1 Dy1 N2 109.41(10) . . ?
O6 Dy1 N2 79.36(10) . . ?
O5 Dy1 N2 74.91(10) . . ?
O4 Dy1 N2 147.35(10) . . ?
N1 Dy1 N2 63.50(10) . . ?
C14 O1 Dy1 135.5(3) . . ?
C16 O2 Dy1 135.6(3) . . ?
C19 O3 Dy1 131.8(3) . . ?
C21 O4 Dy1 131.5(3) . . ?
C24 O5 Dy1 134.6(3) . . ?
C26 O6 Dy1 135.4(3) . . ?
C1 N1 C12 117.6(4) . . ?
C1 N1 Dy1 121.8(3) . . ?
C12 N1 Dy1 120.1(2) . . ?
C10 N2 C11 117.2(4) . . ?
C10 N2 Dy1 123.3(3) . . ?
C11 N2 Dy1 119.2(2) . . ?
N1 C1 C2 123.5(5) . . ?
N1 C1 H1 118.2 . . ?
C2 C1 H1 118.2 . . ?
C3 C2 C1 118.9(5) . . ?
C3 C2 H2 120.6 . . ?
C1 C2 H2 120.6 . . ?
C2 C3 C4 120.3(5) . . ?
C2 C3 H3 119.8 . . ?
C4 C3 H3 119.8 . . ?
C3 C4 C12 117.5(5) . . ?
C3 C4 C5 123.9(5) . . ?
C12 C4 C5 118.6(5) . . ?
C6 C5 C4 121.9(5) . . ?
C6 C5 H5 119.1 . . ?
C4 C5 H5 119.1 . . ?
C5 C6 C7 121.0(5) . . ?
C5 C6 H6 119.5 . . ?
C7 C6 H6 119.5 . . ?
C8 C7 C11 116.9(5) . . ?
C8 C7 C6 123.6(5) . . ?
C11 C7 C6 119.5(5) . . ?
C9 C8 C7 120.7(5) . . ?
C9 C8 H8 119.7 . . ?
C7 C8 H8 119.7 . . ?
C8 C9 C10 118.8(5) . . ?
C8 C9 H9 120.6 . . ?
C10 C9 H9 120.6 . . ?
N2 C10 C9 123.3(5) . . ?
N2 C10 H10 118.3 . . ?
C9 C10 H10 118.3 . . ?
N2 C11 C7 123.0(4) . . ?
N2 C11 C12 118.0(4) . . ?
C7 C11 C12 118.9(4) . . ?
N1 C12 C4 122.2(4) . . ?
N1 C12 C11 117.6(4) . . ?
C4 C12 C11 120.2(4) . . ?
C14 C13 H13A 109.5 . . ?
C14 C13 H13B 109.5 . . ?
H13A C13 H13B 109.5 . . ?
C14 C13 H13C 109.5 . . ?
H13A C13 H13C 109.5 . . ?
H13B C13 H13C 109.5 . . ?
O1 C14 C15 124.4(4) . . ?
O1 C14 C13 116.3(4) . . ?
C15 C14 C13 119.2(4) . . ?
C16 C15 C14 125.0(4) . . ?
C16 C15 H15 117.5 . . ?
C14 C15 H15 117.5 . . ?
O2 C16 C15 124.8(4) . . ?
O2 C16 C17 114.4(4) . . ?
C15 C16 C17 120.7(4) . . ?
C16 C17 H17A 109.5 . . ?
C16 C17 H17B 109.5 . . ?
H17A C17 H17B 109.5 . . ?
C16 C17 H17C 109.5 . . ?
H17A C17 H17C 109.5 . . ?
H17B C17 H17C 109.5 . . ?
C19 C18 H18A 109.5 . . ?
C19 C18 H18B 109.5 . . ?
H18A C18 H18B 109.5 . . ?
C19 C18 H18C 109.5 . . ?
H18A C18 H18C 109.5 . . ?
H18B C18 H18C 109.5 . . ?
O3 C19 C20 124.5(5) . . ?
O3 C19 C18 115.6(5) . . ?
C20 C19 C18 119.9(5) . . ?
C21 C20 C19 124.8(5) . . ?
C21 C20 H20 117.6 . . ?
C19 C20 H20 117.6 . . ?
O4 C21 C20 125.9(5) . . ?
O4 C21 C22 114.8(5) . . ?
C20 C21 C22 119.3(5) . . ?
C21 C22 H22A 109.5 . . ?
C21 C22 H22B 109.5 . . ?
H22A C22 H22B 109.5 . . ?
C21 C22 H22C 109.5 . . ?
H22A C22 H22C 109.5 . . ?
H22B C22 H22C 109.5 . . ?
C24 C23 H23A 109.5 . . ?
C24 C23 H23B 109.5 . . ?
H23A C23 H23B 109.5 . . ?
C24 C23 H23C 109.5 . . ?
H23A C23 H23C 109.5 . . ?
H23B C23 H23C 109.5 . . ?
O5 C24 C25 123.0(5) . . ?
O5 C24 C23 116.4(5) . . ?
C25 C24 C23 120.6(5) . . ?
C26 C25 C24 125.7(4) . . ?
C26 C25 H25 117.1 . . ?
C24 C25 H25 117.1 . . ?
O6 C26 C25 124.7(5) . . ?
O6 C26 C27 116.0(5) . . ?
C25 C26 C27 119.3(5) . . ?
C26 C27 H27A 109.5 . . ?
C26 C27 H27B 109.5 . . ?
H27A C27 H27B 109.5 . . ?
C26 C27 H27C 109.5 . . ?
H27A C27 H27C 109.5 . . ?
H27B C27 H27C 109.5 . . ?

loop_
_geom_bond_atom_site_label_1
_geom_bond_atom_site_label_2
_geom_bond_distance
_geom_bond_site_symmetry_2
_geom_bond_publ_flag
Dy1 O2 2.309(3) . ?
Dy1 O3 2.318(3) . ?
Dy1 O1 2.321(3) . ?
Dy1 O6 2.324(3) . ?
Dy1 O5 2.331(3) . ?
Dy1 O4 2.335(3) . ?
Dy1 N1 2.558(3) . ?
Dy1 N2 2.589(3) . ?
O1 C14 1.252(5) . ?
O2 C16 1.271(5) . ?
O3 C19 1.268(5) . ?
O4 C21 1.257(6) . ?
O5 C24 1.267(5) . ?
O6 C26 1.271(5) . ?
N1 C1 1.317(5) . ?
N1 C12 1.358(5) . ?
N2 C10 1.334(5) . ?
N2 C11 1.348(5) . ?
C1 C2 1.399(6) . ?
C1 H1 0.9300 . ?
C2 C3 1.338(7) . ?
C2 H2 0.9300 . ?
C3 C4 1.393(6) . ?
C3 H3 0.9300 . ?
C4 C12 1.407(6) . ?
C4 C5 1.433(7) . ?
C5 C6 1.336(7) . ?
C5 H5 0.9300 . ?
C6 C7 1.437(8) . ?
C6 H6 0.9300 . ?
C7 C8 1.400(7) . ?
C7 C11 1.409(6) . ?
C8 C9 1.338(8) . ?
C8 H8 0.9300 . ?
C9 C10 1.401(7) . ?
C9 H9 0.9300 . ?
C10 H10 0.9300 . ?
C11 C12 1.445(5) . ?
C13 C14 1.507(6) . ?
C13 H13A 0.9600 . ?
C13 H13B 0.9600 . ?
C13 H13C 0.9600 . ?
C14 C15 1.386(6) . ?
C15 C16 1.373(6) . ?
C15 H15 0.9300 . ?
C16 C17 1.521(6) . ?
C17 H17A 0.9600 . ?
C17 H17B 0.9600 . ?
C17 H17C 0.9600 . ?
C18 C19 1.522(7) . ?
C18 H18A 0.9600 . ?
C18 H18B 0.9600 . ?
C18 H18C 0.9600 . ?
C19 C20 1.380(7) . ?
C20 C21 1.382(7) . ?
C20 H20 0.9300 . ?
C21 C22 1.551(8) . ?
C22 H22A 0.9600 . ?
C22 H22B 0.9600 . ?
C22 H22C 0.9600 . ?
C23 C24 1.498(7) . ?
C23 H23A 0.9600 . ?
C23 H23B 0.9600 . ?
C23 H23C 0.9600 . ?
C24 C25 1.398(8) . ?
C25 C26 1.365(7) . ?
C25 H25 0.9300 . ?
C26 C27 1.508(7) . ?
C27 H27A 0.9600 . ?
C27 H27B 0.9600 . ?
C27 H27C 0.9600 . ?
